data_1576741
loop_
_publ_author_name
'Back, Nick'
'Guthrie, Emylie'
'Zhu, Chengxu'
'de Visser, Sam P.'
'Tahsini, Laleh'

_publ_section_title
;
 Metal ligand cooperativity in the direct carboxylation and esterification
 of terminal alkynes by Cu-CNC complexes bearing 2,6-lutidine linkers.
;
_journal_issue 4
_journal_name_full 'Chemical science'
_journal_page_first 2087
_journal_page_last 2101
_journal_paper_doi 10.1039/d5sc08379f
_journal_volume 17
_journal_year 2026
_chemical_formula_moiety 'C31 H33 Cu N5, F6 P'
_chemical_formula_sum 'C31 H33 Cu F6 N5 P'
_chemical_formula_weight 684.13
_chemical_properties_physical Air-sensitive
_space_group_crystal_system triclinic
_space_group_IT_number 2
_space_group_name_Hall '-P 1'
_space_group_name_H-M_alt 'P -1'
_atom_sites_solution_hydrogens geom
_atom_sites_solution_primary dual
_audit_creation_date 2023-09-07
_audit_creation_method
;
Olex2 1.5
(compiled 2023.08.24 svn.re1ec1418 for OlexSys, GUI svn.r6817)
;
_audit_update_record
;
2025-01-09 deposited with the CCDC.	2026-01-08 downloaded from the CCDC.
;
_cell_angle_alpha 78.930(2)
_cell_angle_beta 83.833(2)
_cell_angle_gamma 83.018(2)
_cell_formula_units_Z 2
_cell_length_a 8.9525(5)
_cell_length_b 12.2544(8)
_cell_length_c 14.4861(7)
_cell_measurement_reflns_used 9907
_cell_measurement_temperature 100.00
_cell_measurement_theta_max 30.500
_cell_measurement_theta_min 2.300
_cell_volume 1542.32(15)
_computing_cell_refinement 'SAINT V8.40B (?, 2016)'
_computing_data_reduction 'SAINT V8.40B (?, 2016)'
_computing_molecular_graphics 'Olex2 1.5 (Dolomanov et al., 2009)'
_computing_publication_material 'Olex2 1.5 (Dolomanov et al., 2009)'
_computing_structure_refinement 'XL  (Sheldrick, 2008)'
_computing_structure_solution 'SHELXT 2018/2 (Sheldrick, 2018)'
_diffrn_ambient_temperature 100.00
_diffrn_measured_fraction_theta_full 0.998
_diffrn_measured_fraction_theta_max 0.999
_diffrn_measurement_device_type 'Bruker D8 Venture Duo with Photon 3'
_diffrn_radiation_type MoK\a
_diffrn_radiation_wavelength 0.71073
_diffrn_reflns_av_R_equivalents 0.0624
_diffrn_reflns_av_unetI/netI 0.0428
_diffrn_reflns_Laue_measured_fraction_full 0.998
_diffrn_reflns_Laue_measured_fraction_max 0.999
_diffrn_reflns_limit_h_max 12
_diffrn_reflns_limit_h_min -12
_diffrn_reflns_limit_k_max 17
_diffrn_reflns_limit_k_min -17
_diffrn_reflns_limit_l_max 19
_diffrn_reflns_limit_l_min -20
_diffrn_reflns_number 60495
_diffrn_reflns_point_group_measured_fraction_full 0.998
_diffrn_reflns_point_group_measured_fraction_max 0.999
_diffrn_reflns_theta_full 25.242
_diffrn_reflns_theta_max 30.539
_diffrn_reflns_theta_min 2.420
_diffrn_source_current 1.4
_diffrn_source_power 0.07
_diffrn_source_voltage 50.0
_exptl_absorpt_coefficient_mu 0.827
_exptl_absorpt_correction_T_max 0.7461
_exptl_absorpt_correction_T_min 0.6934
_exptl_absorpt_correction_type multi-scan
_exptl_absorpt_process_details
;
SADABS-2016/2 (Bruker,2016/2) was used for absorption correction.
wR2(int) was 0.0760 before and 0.0611 after correction.
The Ratio of minimum to maximum transmission is 0.9294.
The \l/2 correction factor is Not present.
;
_exptl_crystal_colour 'clear light yellow'
_exptl_crystal_colour_lustre clear
_exptl_crystal_colour_modifier light
_exptl_crystal_colour_primary yellow
_exptl_crystal_density_diffrn 1.473
_exptl_crystal_description irregular
_exptl_crystal_F_000 704
_exptl_crystal_size_max 0.248
_exptl_crystal_size_mid 0.18
_exptl_crystal_size_min 0.149
_refine_diff_density_max 0.427
_refine_diff_density_min -0.495
_refine_diff_density_rms 0.065
_refine_ls_extinction_method none
_refine_ls_goodness_of_fit_ref 1.031
_refine_ls_hydrogen_treatment constr
_refine_ls_matrix_type full
_refine_ls_number_parameters 403
_refine_ls_number_reflns 9456
_refine_ls_number_restraints 0
_refine_ls_restrained_S_all 1.031
_refine_ls_R_factor_all 0.0442
_refine_ls_R_factor_gt 0.0345
_refine_ls_shift/su_max 0.001
_refine_ls_shift/su_mean 0.000
_refine_ls_structure_factor_coef Fsqd
_refine_ls_weighting_details 'w=1/[\s^2^(Fo^2^)+(0.0257P)^2^+1.0460P] where P=(Fo^2^+2Fc^2^)/3'
_refine_ls_weighting_scheme calc
_refine_ls_wR_factor_gt 0.0788
_refine_ls_wR_factor_ref 0.0845
_reflns_Friedel_coverage 0.000
_reflns_number_gt 8023
_reflns_number_total 9456
_reflns_threshold_expression 'I > 2\s(I)'
_cod_data_source_file d5sc08379f2.cif
_cod_data_source_block tah23_02
_cod_database_code 1576741
_shelx_shelxl_version_number 2019/1
_shelx_space_group_comment
;
The symmetry employed for this shelxl refinement is uniquely defined
by the following loop, which should always be used as a source of
symmetry information in preference to the above space-group names.
They are only intended as comments.
;
_shelx_estimated_absorpt_t_max 0.887
_shelx_estimated_absorpt_t_min 0.821
_olex2_refinement_description
;
1. Fixed Uiso
 At 1.2 times of:
  All C(H) groups, All C(H,H) groups
 At 1.5 times of:
  All C(H,H,H) groups
2.a Secondary CH2 refined with riding coordinates:
 C4(H4A,H4B), C10(H10A,H10B)
2.b Aromatic/amide H refined with riding coordinates:
 C2(H2), C3(H3), C7(H7), C8(H8), C9(H9), C12(H12), C13(H13), C16(H16),
 C18(H18), C25(H25), C27(H27)
2.c Idealised Me refined as rotating group:
 C20(H20A,H20B,H20C), C21(H21A,H21B,H21C), C22(H22A,H22B,H22C), C29(H29A,H29B,
 H29C), C30(H30A,H30B,H30C), C31(H31A,H31B,H31C)
;
_olex2_exptl_crystal_mounting_method 'MiTeGen 100 micron MicroLoop'
_olex2_submission_special_instructions 'No special instructions were received'

loop_
_space_group_symop_operation_xyz
'x, y, z'
'-x, -y, -z'

loop_
_atom_site_label
_atom_site_type_symbol
_atom_site_fract_x
_atom_site_fract_y
_atom_site_fract_z
_atom_site_U_iso_or_equiv
_atom_site_adp_type
_atom_site_occupancy
_atom_site_site_symmetry_order
_atom_site_calc_flag
_atom_site_refinement_flags_posn
_atom_site_refinement_flags_adp
_atom_site_refinement_flags_occupancy
_atom_site_disorder_assembly
_atom_site_disorder_group
Cu1 Cu 0.58231(2) 0.67005(2) 0.25292(2) 0.01488(5) Uani 1 1 d . . . . .
N1 N 0.82597(14) 0.54212(10) 0.36952(9) 0.0164(2) Uani 1 1 d . . . . .
N2 N 0.80929(14) 0.48742(11) 0.23970(9) 0.0168(2) Uani 1 1 d . . . . .
N3 N 0.50503(14) 0.56445(10) 0.16246(9) 0.0158(2) Uani 1 1 d . . . . .
N4 N 0.29783(14) 0.76774(10) 0.18352(9) 0.0161(2) Uani 1 1 d . . . . .
N5 N 0.41270(14) 0.89626(10) 0.21777(9) 0.0159(2) Uani 1 1 d . . . . .
C1 C 0.74786(16) 0.56599(12) 0.29132(10) 0.0157(3) Uani 1 1 d . . . . .
C2 C 0.93442(18) 0.45156(13) 0.36583(12) 0.0214(3) Uani 1 1 d . . . . .
H2 H 1.002641 0.419896 0.412052 0.026 Uiso 1 1 calc R U . . .
C3 C 0.92411(17) 0.41712(13) 0.28361(12) 0.0212(3) Uani 1 1 d . . . . .
H3 H 0.983711 0.356801 0.260611 0.025 Uiso 1 1 calc R U . . .
C4 C 0.76654(17) 0.48256(13) 0.14533(11) 0.0188(3) Uani 1 1 d . . . . .
H4A H 0.823012 0.415785 0.124287 0.023 Uiso 1 1 calc R U . . .
H4B H 0.798540 0.549147 0.100718 0.023 Uiso 1 1 calc R U . . .
C5 C 0.60014(17) 0.47783(13) 0.13951(10) 0.0166(3) Uani 1 1 d . . . . .
C6 C 0.35795(17) 0.56882(12) 0.15016(10) 0.0158(3) Uani 1 1 d . . . . .
C7 C 0.30090(18) 0.48708(13) 0.11317(11) 0.0196(3) Uani 1 1 d . . . . .
H7 H 0.197026 0.493263 0.102662 0.024 Uiso 1 1 calc R U . . .
C8 C 0.39829(19) 0.39649(14) 0.09192(12) 0.0224(3) Uani 1 1 d . . . . .
H8 H 0.361505 0.338873 0.067959 0.027 Uiso 1 1 calc R U . . .
C9 C 0.55026(18) 0.39107(13) 0.10612(11) 0.0200(3) Uani 1 1 d . . . . .
H9 H 0.618644 0.329157 0.093205 0.024 Uiso 1 1 calc R U . . .
C10 C 0.24641(17) 0.65797(13) 0.18522(11) 0.0176(3) Uani 1 1 d . . . . .
H10A H 0.158431 0.669751 0.147175 0.021 Uiso 1 1 calc R U . . .
H10B H 0.209907 0.628108 0.251130 0.021 Uiso 1 1 calc R U . . .
C11 C 0.42336(16) 0.78401(12) 0.22237(10) 0.0156(3) Uani 1 1 d . . . . .
C12 C 0.28237(17) 0.94912(13) 0.17775(11) 0.0193(3) Uani 1 1 d . . . . .
H12 H 0.250710 1.027016 0.167528 0.023 Uiso 1 1 calc R U . . .
C13 C 0.20956(17) 0.86822(13) 0.15624(11) 0.0190(3) Uani 1 1 d . . . . .
H13 H 0.116642 0.877918 0.128098 0.023 Uiso 1 1 calc R U . . .
C14 C 0.79595(16) 0.60216(12) 0.44679(10) 0.0157(3) Uani 1 1 d . . . . .
C15 C 0.71635(17) 0.55250(13) 0.52974(11) 0.0180(3) Uani 1 1 d . . . . .
C16 C 0.68303(18) 0.61305(14) 0.60299(11) 0.0204(3) Uani 1 1 d . . . . .
H16 H 0.625846 0.581647 0.658763 0.025 Uiso 1 1 calc R U . . .
C17 C 0.73139(18) 0.71841(13) 0.59655(11) 0.0203(3) Uani 1 1 d . . . . .
C18 C 0.81420(17) 0.76308(13) 0.51415(11) 0.0191(3) Uani 1 1 d . . . . .
H18 H 0.850645 0.833673 0.509929 0.023 Uiso 1 1 calc R U . . .
C19 C 0.84583(17) 0.70773(13) 0.43709(10) 0.0172(3) Uani 1 1 d . . . . .
C20 C 0.6697(2) 0.43606(14) 0.54029(12) 0.0250(3) Uani 1 1 d . . . . .
H20A H 0.627097 0.428424 0.482567 0.037 Uiso 1 1 calc R U . . .
H20B H 0.593539 0.423054 0.594021 0.037 Uiso 1 1 calc R U . . .
H20C H 0.758063 0.381150 0.551137 0.037 Uiso 1 1 calc R U . . .
C21 C 0.6950(2) 0.78287(15) 0.67660(12) 0.0283(4) Uani 1 1 d . . . . .
H21A H 0.738346 0.739599 0.733415 0.043 Uiso 1 1 calc R U . . .
H21B H 0.585128 0.796163 0.689110 0.043 Uiso 1 1 calc R U . . .
H21C H 0.737795 0.854646 0.659192 0.043 Uiso 1 1 calc R U . . .
C22 C 0.92922(19) 0.76249(14) 0.34735(12) 0.0240(3) Uani 1 1 d . . . . .
H22A H 0.856581 0.796884 0.301495 0.036 Uiso 1 1 calc R U . . .
H22B H 0.999232 0.706062 0.321061 0.036 Uiso 1 1 calc R U . . .
H22C H 0.986022 0.820084 0.361183 0.036 Uiso 1 1 calc R U . . .
C23 C 0.52034(16) 0.95079(12) 0.25518(10) 0.0156(3) Uani 1 1 d . . . . .
C24 C 0.61582(18) 1.01898(13) 0.19330(11) 0.0198(3) Uani 1 1 d . . . . .
C25 C 0.71953(19) 1.06936(14) 0.23205(12) 0.0227(3) Uani 1 1 d . . . . .
H25 H 0.785311 1.116063 0.191117 0.027 Uiso 1 1 calc R U . . .
C26 C 0.72939(18) 1.05311(13) 0.32921(11) 0.0211(3) Uani 1 1 d . . . . .
C27 C 0.63245(18) 0.98457(12) 0.38822(11) 0.0187(3) Uani 1 1 d . . . . .
H27 H 0.638143 0.973258 0.454538 0.022 Uiso 1 1 calc R U . . .
C28 C 0.52715(17) 0.93193(12) 0.35302(10) 0.0171(3) Uani 1 1 d . . . . .
C29 C 0.6121(2) 1.03531(16) 0.08780(12) 0.0286(4) Uani 1 1 d . . . . .
H29A H 0.618498 0.962304 0.068625 0.043 Uiso 1 1 calc R U . . .
H29B H 0.697915 1.074933 0.056732 0.043 Uiso 1 1 calc R U . . .
H29C H 0.517614 1.079317 0.069386 0.043 Uiso 1 1 calc R U . . .
C30 C 0.8457(2) 1.10722(17) 0.36877(13) 0.0319(4) Uani 1 1 d . . . . .
H30A H 0.804331 1.182809 0.377218 0.048 Uiso 1 1 calc R U . . .
H30B H 0.936917 1.111293 0.324864 0.048 Uiso 1 1 calc R U . . .
H30C H 0.871025 1.062574 0.429837 0.048 Uiso 1 1 calc R U . . .
C31 C 0.4291(2) 0.85431(14) 0.41957(11) 0.0246(3) Uani 1 1 d . . . . .
H31A H 0.461968 0.776956 0.412292 0.037 Uiso 1 1 calc R U . . .
H31B H 0.323627 0.873193 0.404934 0.037 Uiso 1 1 calc R U . . .
H31C H 0.437827 0.862356 0.484731 0.037 Uiso 1 1 calc R U . . .
P1 P 0.05535(4) 0.22697(3) 0.03322(3) 0.01688(8) Uani 1 1 d . . . . .
F1 F -0.12499(10) 0.25659(8) 0.03131(7) 0.0250(2) Uani 1 1 d . . . . .
F2 F 0.07397(12) 0.25279(10) -0.07954(7) 0.0326(2) Uani 1 1 d . . . . .
F3 F 0.07134(11) 0.35627(8) 0.03446(8) 0.0274(2) Uani 1 1 d . . . . .
F4 F 0.23485(11) 0.19928(8) 0.03514(8) 0.0273(2) Uani 1 1 d . . . . .
F5 F 0.03639(13) 0.20453(10) 0.14660(7) 0.0349(3) Uani 1 1 d . . . . .
F6 F 0.03729(12) 0.10005(9) 0.03370(9) 0.0350(3) Uani 1 1 d . . . . .

loop_
_atom_site_aniso_label
_atom_site_aniso_U_11
_atom_site_aniso_U_22
_atom_site_aniso_U_33
_atom_site_aniso_U_23
_atom_site_aniso_U_13
_atom_site_aniso_U_12
Cu1 0.01522(9) 0.01362(9) 0.01646(9) -0.00450(6) -0.00430(6) 0.00129(6)
N1 0.0155(6) 0.0152(6) 0.0187(6) -0.0042(5) -0.0038(5) 0.0013(5)
N2 0.0151(6) 0.0165(6) 0.0198(6) -0.0064(5) -0.0029(5) 0.0005(5)
N3 0.0171(6) 0.0161(6) 0.0151(5) -0.0045(4) -0.0018(4) -0.0022(5)
N4 0.0169(6) 0.0142(6) 0.0176(6) -0.0039(4) -0.0033(4) -0.0005(5)
N5 0.0166(6) 0.0139(6) 0.0173(6) -0.0034(4) -0.0035(4) 0.0004(4)
C1 0.0155(6) 0.0156(6) 0.0170(6) -0.0046(5) -0.0025(5) -0.0015(5)
C2 0.0188(7) 0.0193(7) 0.0257(8) -0.0057(6) -0.0062(6) 0.0053(6)
C3 0.0172(7) 0.0186(7) 0.0283(8) -0.0076(6) -0.0047(6) 0.0041(6)
C4 0.0175(7) 0.0227(7) 0.0177(7) -0.0090(6) -0.0001(5) -0.0009(6)
C5 0.0183(7) 0.0178(7) 0.0140(6) -0.0043(5) -0.0007(5) -0.0018(5)
C6 0.0182(7) 0.0168(7) 0.0128(6) -0.0031(5) -0.0008(5) -0.0028(5)
C7 0.0183(7) 0.0221(7) 0.0204(7) -0.0061(6) -0.0026(5) -0.0054(6)
C8 0.0244(8) 0.0205(7) 0.0258(8) -0.0103(6) -0.0016(6) -0.0069(6)
C9 0.0226(7) 0.0179(7) 0.0209(7) -0.0081(6) -0.0001(6) -0.0021(6)
C10 0.0155(6) 0.0174(7) 0.0211(7) -0.0051(5) -0.0037(5) -0.0024(5)
C11 0.0166(6) 0.0152(6) 0.0153(6) -0.0039(5) -0.0026(5) -0.0002(5)
C12 0.0193(7) 0.0160(7) 0.0214(7) -0.0014(5) -0.0052(6) 0.0030(5)
C13 0.0181(7) 0.0180(7) 0.0205(7) -0.0030(6) -0.0054(5) 0.0022(5)
C14 0.0140(6) 0.0165(7) 0.0167(6) -0.0040(5) -0.0043(5) 0.0021(5)
C15 0.0152(6) 0.0185(7) 0.0199(7) -0.0014(5) -0.0043(5) -0.0008(5)
C16 0.0189(7) 0.0241(8) 0.0160(7) 0.0003(6) -0.0016(5) 0.0004(6)
C17 0.0200(7) 0.0220(7) 0.0185(7) -0.0054(6) -0.0058(5) 0.0059(6)
C18 0.0197(7) 0.0146(7) 0.0233(7) -0.0040(6) -0.0051(6) 0.0009(5)
C19 0.0161(6) 0.0175(7) 0.0181(7) -0.0030(5) -0.0028(5) -0.0005(5)
C20 0.0255(8) 0.0200(8) 0.0289(8) -0.0004(6) -0.0028(6) -0.0064(6)
C21 0.0346(9) 0.0280(9) 0.0221(8) -0.0086(7) -0.0027(7) 0.0046(7)
C22 0.0266(8) 0.0204(8) 0.0242(8) -0.0042(6) 0.0040(6) -0.0046(6)
C23 0.0171(6) 0.0118(6) 0.0184(7) -0.0039(5) -0.0028(5) 0.0002(5)
C24 0.0233(7) 0.0182(7) 0.0181(7) -0.0032(5) -0.0026(6) -0.0024(6)
C25 0.0232(8) 0.0228(8) 0.0225(7) -0.0033(6) 0.0009(6) -0.0077(6)
C26 0.0222(7) 0.0198(7) 0.0230(7) -0.0057(6) -0.0031(6) -0.0052(6)
C27 0.0235(7) 0.0157(7) 0.0179(7) -0.0047(5) -0.0036(6) -0.0021(6)
C28 0.0203(7) 0.0126(6) 0.0185(7) -0.0044(5) -0.0005(5) -0.0008(5)
C29 0.0336(9) 0.0358(10) 0.0176(7) -0.0020(7) -0.0018(6) -0.0128(8)
C30 0.0335(9) 0.0389(10) 0.0287(9) -0.0093(8) -0.0046(7) -0.0184(8)
C31 0.0328(9) 0.0241(8) 0.0188(7) -0.0058(6) 0.0018(6) -0.0114(7)
P1 0.01581(17) 0.01486(17) 0.02107(18) -0.00459(14) -0.00329(14) -0.00227(13)
F1 0.0155(4) 0.0263(5) 0.0335(5) -0.0076(4) -0.0010(4) -0.0013(4)
F2 0.0254(5) 0.0518(7) 0.0212(5) -0.0093(5) -0.0013(4) -0.0033(5)
F3 0.0244(5) 0.0157(4) 0.0429(6) -0.0079(4) 0.0013(4) -0.0043(4)
F4 0.0176(4) 0.0225(5) 0.0446(6) -0.0102(4) -0.0097(4) -0.0002(4)
F5 0.0394(6) 0.0453(7) 0.0211(5) -0.0004(5) -0.0054(4) -0.0157(5)
F6 0.0283(5) 0.0176(5) 0.0639(8) -0.0134(5) -0.0124(5) -0.0044(4)

loop_
_atom_type_symbol
_atom_type_description
_atom_type_scat_dispersion_real
_atom_type_scat_dispersion_imag
_atom_type_scat_source
C C 0.0033 0.0016 'International Tables Vol C Tables 4.2.6.8 and 6.1.1.4'
H H 0.0000 0.0000 'International Tables Vol C Tables 4.2.6.8 and 6.1.1.4'
Cu Cu 0.3201 1.2651 'International Tables Vol C Tables 4.2.6.8 and 6.1.1.4'
F F 0.0171 0.0103 'International Tables Vol C Tables 4.2.6.8 and 6.1.1.4'
N N 0.0061 0.0033 'International Tables Vol C Tables 4.2.6.8 and 6.1.1.4'
P P 0.1023 0.0942 'International Tables Vol C Tables 4.2.6.8 and 6.1.1.4'

loop_
_geom_angle_atom_site_label_1
_geom_angle_atom_site_label_2
_geom_angle_atom_site_label_3
_geom_angle
_geom_angle_site_symmetry_1
_geom_angle_site_symmetry_3
_geom_angle_publ_flag
C1 Cu1 N3 94.06(5) . . ?
C1 Cu1 C11 173.97(6) . . ?
C11 Cu1 N3 91.97(5) . . ?
C1 N1 C2 111.42(12) . . ?
C1 N1 C14 123.68(12) . . ?
C2 N1 C14 124.88(12) . . ?
C1 N2 C3 111.90(12) . . ?
C1 N2 C4 124.06(12) . . ?
C3 N2 C4 123.90(13) . . ?
C5 N3 Cu1 118.53(10) . . ?
C6 N3 Cu1 120.40(10) . . ?
C6 N3 C5 119.12(13) . . ?
C11 N4 C10 124.62(12) . . ?
C11 N4 C13 111.45(12) . . ?
C13 N4 C10 123.08(12) . . ?
C11 N5 C12 111.50(12) . . ?
C11 N5 C23 123.07(12) . . ?
C12 N5 C23 125.34(12) . . ?
N1 C1 Cu1 134.14(11) . . ?
N2 C1 Cu1 121.99(10) . . ?
N2 C1 N1 103.73(12) . . ?
N1 C2 H2 126.7 . . ?
C3 C2 N1 106.70(13) . . ?
C3 C2 H2 126.7 . . ?
N2 C3 H3 126.9 . . ?
C2 C3 N2 106.24(13) . . ?
C2 C3 H3 126.9 . . ?
N2 C4 H4A 108.5 . . ?
N2 C4 H4B 108.5 . . ?
N2 C4 C5 115.03(12) . . ?
H4A C4 H4B 107.5 . . ?
C5 C4 H4A 108.5 . . ?
C5 C4 H4B 108.5 . . ?
N3 C5 C4 117.07(13) . . ?
N3 C5 C9 122.15(14) . . ?
C9 C5 C4 120.65(13) . . ?
N3 C6 C7 121.85(14) . . ?
N3 C6 C10 120.08(13) . . ?
C7 C6 C10 117.82(13) . . ?
C6 C7 H7 120.5 . . ?
C8 C7 C6 118.91(14) . . ?
C8 C7 H7 120.5 . . ?
C7 C8 H8 120.4 . . ?
C7 C8 C9 119.18(14) . . ?
C9 C8 H8 120.4 . . ?
C5 C9 C8 118.70(14) . . ?
C5 C9 H9 120.7 . . ?
C8 C9 H9 120.7 . . ?
N4 C10 C6 118.18(12) . . ?
N4 C10 H10A 107.8 . . ?
N4 C10 H10B 107.8 . . ?
C6 C10 H10A 107.8 . . ?
C6 C10 H10B 107.8 . . ?
H10A C10 H10B 107.1 . . ?
N4 C11 Cu1 123.40(11) . . ?
N5 C11 Cu1 131.80(11) . . ?
N5 C11 N4 104.02(12) . . ?
N5 C12 H12 126.7 . . ?
C13 C12 N5 106.69(13) . . ?
C13 C12 H12 126.7 . . ?
N4 C13 H13 126.8 . . ?
C12 C13 N4 106.33(13) . . ?
C12 C13 H13 126.8 . . ?
C15 C14 N1 118.56(13) . . ?
C19 C14 N1 119.46(13) . . ?
C19 C14 C15 121.98(14) . . ?
C14 C15 C20 121.05(14) . . ?
C16 C15 C14 118.13(14) . . ?
C16 C15 C20 120.81(14) . . ?
C15 C16 H16 119.1 . . ?
C17 C16 C15 121.77(15) . . ?
C17 C16 H16 119.1 . . ?
C16 C17 C21 121.21(15) . . ?
C18 C17 C16 118.19(14) . . ?
C18 C17 C21 120.60(15) . . ?
C17 C18 H18 118.8 . . ?
C17 C18 C19 122.34(15) . . ?
C19 C18 H18 118.8 . . ?
C14 C19 C18 117.50(14) . . ?
C14 C19 C22 122.22(14) . . ?
C18 C19 C22 120.27(14) . . ?
C15 C20 H20A 109.5 . . ?
C15 C20 H20B 109.5 . . ?
C15 C20 H20C 109.5 . . ?
H20A C20 H20B 109.5 . . ?
H20A C20 H20C 109.5 . . ?
H20B C20 H20C 109.5 . . ?
C17 C21 H21A 109.5 . . ?
C17 C21 H21B 109.5 . . ?
C17 C21 H21C 109.5 . . ?
H21A C21 H21B 109.5 . . ?
H21A C21 H21C 109.5 . . ?
H21B C21 H21C 109.5 . . ?
C19 C22 H22A 109.5 . . ?
C19 C22 H22B 109.5 . . ?
C19 C22 H22C 109.5 . . ?
H22A C22 H22B 109.5 . . ?
H22A C22 H22C 109.5 . . ?
H22B C22 H22C 109.5 . . ?
C24 C23 N5 119.52(13) . . ?
C24 C23 C28 122.07(14) . . ?
C28 C23 N5 118.40(13) . . ?
C23 C24 C29 121.80(14) . . ?
C25 C24 C23 117.88(14) . . ?
C25 C24 C29 120.29(15) . . ?
C24 C25 H25 119.1 . . ?
C24 C25 C26 121.81(15) . . ?
C26 C25 H25 119.1 . . ?
C25 C26 C30 120.40(15) . . ?
C27 C26 C25 118.45(14) . . ?
C27 C26 C30 121.13(15) . . ?
C26 C27 H27 119.0 . . ?
C26 C27 C28 121.98(14) . . ?
C28 C27 H27 119.0 . . ?
C23 C28 C31 122.12(14) . . ?
C27 C28 C23 117.81(14) . . ?
C27 C28 C31 120.03(14) . . ?
C24 C29 H29A 109.5 . . ?
C24 C29 H29B 109.5 . . ?
C24 C29 H29C 109.5 . . ?
H29A C29 H29B 109.5 . . ?
H29A C29 H29C 109.5 . . ?
H29B C29 H29C 109.5 . . ?
C26 C30 H30A 109.5 . . ?
C26 C30 H30B 109.5 . . ?
C26 C30 H30C 109.5 . . ?
H30A C30 H30B 109.5 . . ?
H30A C30 H30C 109.5 . . ?
H30B C30 H30C 109.5 . . ?
C28 C31 H31A 109.5 . . ?
C28 C31 H31B 109.5 . . ?
C28 C31 H31C 109.5 . . ?
H31A C31 H31B 109.5 . . ?
H31A C31 H31C 109.5 . . ?
H31B C31 H31C 109.5 . . ?
F2 P1 F1 89.93(6) . . ?
F2 P1 F3 89.71(6) . . ?
F2 P1 F4 90.08(6) . . ?
F2 P1 F5 178.47(7) . . ?
F3 P1 F1 89.38(5) . . ?
F4 P1 F1 179.22(6) . . ?
F4 P1 F3 89.84(5) . . ?
F4 P1 F5 90.13(6) . . ?
F5 P1 F1 89.85(6) . . ?
F5 P1 F3 88.77(6) . . ?
F6 P1 F1 89.94(6) . . ?
F6 P1 F2 91.17(7) . . ?
F6 P1 F3 178.89(7) . . ?
F6 P1 F4 90.84(6) . . ?
F6 P1 F5 90.35(7) . . ?

loop_
_geom_bond_atom_site_label_1
_geom_bond_atom_site_label_2
_geom_bond_distance
_geom_bond_site_symmetry_2
_geom_bond_publ_flag
Cu1 N3 2.2212(12) . ?
Cu1 C1 1.8915(14) . ?
Cu1 C11 1.8936(14) . ?
N1 C1 1.3606(18) . ?
N1 C2 1.3881(19) . ?
N1 C14 1.4388(19) . ?
N2 C1 1.3595(19) . ?
N2 C3 1.3849(19) . ?
N2 C4 1.4725(19) . ?
N3 C5 1.3481(19) . ?
N3 C6 1.3409(19) . ?
N4 C10 1.4688(19) . ?
N4 C11 1.3612(19) . ?
N4 C13 1.3931(18) . ?
N5 C11 1.3564(19) . ?
N5 C12 1.3908(18) . ?
N5 C23 1.4412(19) . ?
C2 H2 0.9500 . ?
C2 C3 1.353(2) . ?
C3 H3 0.9500 . ?
C4 H4A 0.9900 . ?
C4 H4B 0.9900 . ?
C4 C5 1.510(2) . ?
C5 C9 1.387(2) . ?
C6 C7 1.393(2) . ?
C6 C10 1.512(2) . ?
C7 H7 0.9500 . ?
C7 C8 1.388(2) . ?
C8 H8 0.9500 . ?
C8 C9 1.389(2) . ?
C9 H9 0.9500 . ?
C10 H10A 0.9900 . ?
C10 H10B 0.9900 . ?
C12 H12 0.9500 . ?
C12 C13 1.351(2) . ?
C13 H13 0.9500 . ?
C14 C15 1.401(2) . ?
C14 C19 1.396(2) . ?
C15 C16 1.395(2) . ?
C15 C20 1.511(2) . ?
C16 H16 0.9500 . ?
C16 C17 1.394(2) . ?
C17 C18 1.390(2) . ?
C17 C21 1.511(2) . ?
C18 H18 0.9500 . ?
C18 C19 1.401(2) . ?
C19 C22 1.509(2) . ?
C20 H20A 0.9800 . ?
C20 H20B 0.9800 . ?
C20 H20C 0.9800 . ?
C21 H21A 0.9800 . ?
C21 H21B 0.9800 . ?
C21 H21C 0.9800 . ?
C22 H22A 0.9800 . ?
C22 H22B 0.9800 . ?
C22 H22C 0.9800 . ?
C23 C24 1.398(2) . ?
C23 C28 1.398(2) . ?
C24 C25 1.394(2) . ?
C24 C29 1.506(2) . ?
C25 H25 0.9500 . ?
C25 C26 1.394(2) . ?
C26 C27 1.390(2) . ?
C26 C30 1.515(2) . ?
C27 H27 0.9500 . ?
C27 C28 1.394(2) . ?
C28 C31 1.508(2) . ?
C29 H29A 0.9800 . ?
C29 H29B 0.9800 . ?
C29 H29C 0.9800 . ?
C30 H30A 0.9800 . ?
C30 H30B 0.9800 . ?
C30 H30C 0.9800 . ?
C31 H31A 0.9800 . ?
C31 H31B 0.9800 . ?
C31 H31C 0.9800 . ?
P1 F1 1.6131(10) . ?
P1 F2 1.5974(11) . ?
P1 F3 1.6118(10) . ?
P1 F4 1.6036(10) . ?
P1 F5 1.6062(11) . ?
P1 F6 1.5818(11) . ?

loop_
_geom_torsion_atom_site_label_1
_geom_torsion_atom_site_label_2
_geom_torsion_atom_site_label_3
_geom_torsion_atom_site_label_4
_geom_torsion
_geom_torsion_site_symmetry_1
_geom_torsion_site_symmetry_2
_geom_torsion_site_symmetry_3
_geom_torsion_site_symmetry_4
_geom_torsion_publ_flag
Cu1 N3 C5 C4 -21.82(17) . . . . ?
Cu1 N3 C5 C9 162.22(12) . . . . ?
Cu1 N3 C6 C7 -164.72(11) . . . . ?
Cu1 N3 C6 C10 9.41(18) . . . . ?
N1 C2 C3 N2 -0.22(18) . . . . ?
N1 C14 C15 C16 -177.72(13) . . . . ?
N1 C14 C15 C20 3.1(2) . . . . ?
N1 C14 C19 C18 -179.95(13) . . . . ?
N1 C14 C19 C22 0.8(2) . . . . ?
N2 C4 C5 N3 60.51(18) . . . . ?
N2 C4 C5 C9 -123.47(15) . . . . ?
N3 Cu1 C1 N1 -152.37(15) . . . . ?
N3 Cu1 C1 N2 22.55(13) . . . . ?
N3 Cu1 C11 N4 16.91(13) . . . . ?
N3 Cu1 C11 N5 -151.33(14) . . . . ?
N3 C5 C9 C8 3.0(2) . . . . ?
N3 C6 C7 C8 2.5(2) . . . . ?
N3 C6 C10 N4 33.0(2) . . . . ?
N5 C12 C13 N4 -0.17(17) . . . . ?
N5 C23 C24 C25 -179.33(14) . . . . ?
N5 C23 C24 C29 -1.4(2) . . . . ?
N5 C23 C28 C27 179.57(13) . . . . ?
N5 C23 C28 C31 1.8(2) . . . . ?
C1 N1 C2 C3 -0.27(19) . . . . ?
C1 N1 C14 C15 102.98(17) . . . . ?
C1 N1 C14 C19 -76.72(19) . . . . ?
C1 N2 C3 C2 0.65(19) . . . . ?
C1 N2 C4 C5 -55.3(2) . . . . ?
C2 N1 C1 Cu1 176.21(13) . . . . ?
C2 N1 C1 N2 0.65(17) . . . . ?
C2 N1 C14 C15 -75.33(19) . . . . ?
C2 N1 C14 C19 104.97(17) . . . . ?
C3 N2 C1 Cu1 -177.04(11) . . . . ?
C3 N2 C1 N1 -0.79(17) . . . . ?
C3 N2 C4 C5 129.35(16) . . . . ?
C4 N2 C1 Cu1 7.1(2) . . . . ?
C4 N2 C1 N1 -176.67(13) . . . . ?
C4 N2 C3 C2 176.54(14) . . . . ?
C4 C5 C9 C8 -172.84(14) . . . . ?
C5 N3 C6 C7 -0.9(2) . . . . ?
C5 N3 C6 C10 173.28(13) . . . . ?
C6 N3 C5 C4 174.01(13) . . . . ?
C6 N3 C5 C9 -1.9(2) . . . . ?
C6 C7 C8 C9 -1.4(2) . . . . ?
C7 C6 C10 N4 -152.64(14) . . . . ?
C7 C8 C9 C5 -1.2(2) . . . . ?
C10 N4 C11 Cu1 18.6(2) . . . . ?
C10 N4 C11 N5 -170.39(13) . . . . ?
C10 N4 C13 C12 170.43(13) . . . . ?
C10 C6 C7 C8 -171.73(14) . . . . ?
C11 N4 C10 C6 -52.6(2) . . . . ?
C11 N4 C13 C12 0.56(18) . . . . ?
C11 N5 C12 C13 -0.28(18) . . . . ?
C11 N5 C23 C24 111.50(16) . . . . ?
C11 N5 C23 C28 -67.50(19) . . . . ?
C12 N5 C11 Cu1 170.49(12) . . . . ?
C12 N5 C11 N4 0.60(16) . . . . ?
C12 N5 C23 C24 -72.2(2) . . . . ?
C12 N5 C23 C28 108.78(17) . . . . ?
C13 N4 C10 C6 138.90(14) . . . . ?
C13 N4 C11 Cu1 -171.69(11) . . . . ?
C13 N4 C11 N5 -0.71(16) . . . . ?
C14 N1 C1 Cu1 -2.3(2) . . . . ?
C14 N1 C1 N2 -177.87(13) . . . . ?
C14 N1 C2 C3 178.22(14) . . . . ?
C14 C15 C16 C17 -2.3(2) . . . . ?
C15 C14 C19 C18 0.4(2) . . . . ?
C15 C14 C19 C22 -178.91(14) . . . . ?
C15 C16 C17 C18 0.3(2) . . . . ?
C15 C16 C17 C21 -179.77(15) . . . . ?
C16 C17 C18 C19 2.2(2) . . . . ?
C17 C18 C19 C14 -2.5(2) . . . . ?
C17 C18 C19 C22 176.81(14) . . . . ?
C19 C14 C15 C16 2.0(2) . . . . ?
C19 C14 C15 C20 -177.19(14) . . . . ?
C20 C15 C16 C17 176.83(14) . . . . ?
C21 C17 C18 C19 -177.74(14) . . . . ?
C23 N5 C11 Cu1 -12.8(2) . . . . ?
C23 N5 C11 N4 177.34(13) . . . . ?
C23 N5 C12 C13 -176.93(14) . . . . ?
C23 C24 C25 C26 0.1(2) . . . . ?
C24 C23 C28 C27 0.6(2) . . . . ?
C24 C23 C28 C31 -177.20(15) . . . . ?
C24 C25 C26 C27 0.0(2) . . . . ?
C24 C25 C26 C30 178.71(16) . . . . ?
C25 C26 C27 C28 0.2(2) . . . . ?
C26 C27 C28 C23 -0.5(2) . . . . ?
C26 C27 C28 C31 177.32(15) . . . . ?
C28 C23 C24 C25 -0.4(2) . . . . ?
C28 C23 C24 C29 177.53(15) . . . . ?
C29 C24 C25 C26 -177.88(16) . . . . ?
C30 C26 C27 C28 -178.46(16) . . . . ?
